data_7238228
loop_
_publ_author_name
'Graus, Sara'
'Casabona, Diego'
'Uriel, Santiago'
'Cativiela, Carlos'
'Serrano, Jos\'e Luis'

_publ_section_title
;
 Supramolecular arrangements based on cyclohexane-5-spirohydantoin
 derivatives
;
_journal_issue 10
_journal_name_full CrystEngComm
_journal_page_first 3132
_journal_paper_doi 10.1039/c001232g
_journal_volume 12
_journal_year 2010
_chemical_formula_sum 'C12 H20 N2 O2'
_chemical_formula_weight 224.30
_space_group_IT_number 2
_space_group_name_Hall '-P 1'
_space_group_name_H-M_alt 'P -1'
_symmetry_cell_setting triclinic
_symmetry_space_group_name_H-M 'P -1'
_atom_sites_solution_hydrogens geom
_atom_sites_solution_primary direct
_atom_sites_solution_secondary difmap
_audit_creation_date
;
'Tue Aug 01 10:40:49 2006'
;
_audit_creation_method
;
CrysAlis RED, Oxford Diffraction Ltd.,
Version 1.171.29.10 (release 13-04-2006 CrysAlis171 .NET)
(compiled Apr 13 2006,12:24:59)
;
_cell_angle_alpha 84.46(4)
_cell_angle_beta 86.65(4)
_cell_angle_gamma 66.44(2)
_cell_formula_units_Z 2
_cell_length_a 6.169(2)
_cell_length_b 6.177(2)
_cell_length_c 17.569(9)
_cell_measurement_reflns_used 1265
_cell_measurement_temperature 293(2)
_cell_measurement_theta_max 21.7617
_cell_measurement_theta_min 3.4726
_cell_volume 610.7(4)
_computing_cell_refinement
;
CrysAlis RED, Oxford Diffraction Ltd.,
Version 1.171.29.10 (release 13-04-2006 CrysAlis171 .NET)
(compiled Apr 13 2006,12:24:59)
;
_computing_data_collection
;
CrysAlis CCD, Oxford Diffraction Ltd.,
Version 1.171.29.10 (release 13-04-2006 CrysAlis171 .NET)
(compiled Apr 13 2006,12:24:59)
;
_computing_data_reduction
;
CrysAlis RED, Oxford Diffraction Ltd.,
Version 1.171.29.10 (release 13-04-2006 CrysAlis171 .NET)
(compiled Apr 13 2006,12:24:59)
;
_computing_molecular_graphics 'Brucker SHELXTL'
_computing_publication_material 'Brucker SHELXTL'
_computing_structure_refinement 'Brucker SHELXTL'
_computing_structure_solution 'Brucker SHELXTL'
_diffrn_ambient_temperature 293(2)
_diffrn_detector_area_resol_mean 16.3990
_diffrn_measured_fraction_theta_full 0.919
_diffrn_measured_fraction_theta_max 0.919
_diffrn_radiation_monochromator graphite
_diffrn_radiation_source 'Enhance (Mo) X-ray Source'
_diffrn_radiation_type 'Mo K\a'
_diffrn_radiation_wavelength 0.7107
_diffrn_reflns_av_R_equivalents 0.0631
_diffrn_reflns_av_sigmaI/netI 0.0995
_diffrn_reflns_limit_h_max 6
_diffrn_reflns_limit_h_min -6
_diffrn_reflns_limit_k_max 6
_diffrn_reflns_limit_k_min -6
_diffrn_reflns_limit_l_max 18
_diffrn_reflns_limit_l_min -18
_diffrn_reflns_number 5050
_diffrn_reflns_theta_full 23.26
_diffrn_reflns_theta_max 23.26
_diffrn_reflns_theta_min 3.50
_exptl_absorpt_coefficient_mu 0.083
_exptl_absorpt_correction_T_max 0.997
_exptl_absorpt_correction_T_min 0.976
_exptl_crystal_colour colorless
_exptl_crystal_density_diffrn 1.220
_exptl_crystal_density_method 'not measured'
_exptl_crystal_description Plate
_exptl_crystal_F_000 244
_exptl_crystal_size_max 0.45
_exptl_crystal_size_mid 0.22
_exptl_crystal_size_min 0.04
_refine_diff_density_max 0.305
_refine_diff_density_min -0.234
_refine_diff_density_rms 0.061
_refine_ls_extinction_method none
_refine_ls_goodness_of_fit_ref 1.007
_refine_ls_hydrogen_treatment mixed
_refine_ls_matrix_type full
_refine_ls_number_parameters 153
_refine_ls_number_reflns 1616
_refine_ls_number_restraints 0
_refine_ls_restrained_S_all 1.007
_refine_ls_R_factor_all 0.1480
_refine_ls_R_factor_gt 0.0773
_refine_ls_shift/su_max 0.000
_refine_ls_shift/su_mean 0.000
_refine_ls_structure_factor_coef Fsqd
_refine_ls_weighting_details 'calc w=1/[\s^2^(Fo^2^)+(0.1494P)^2^+0.0000P] where P=(Fo^2^+2Fc^2^)/3'
_refine_ls_weighting_scheme calc
_refine_ls_wR_factor_gt 0.2293
_refine_ls_wR_factor_ref 0.2554
_reflns_number_gt 823
_reflns_number_total 1616
_reflns_threshold_expression >2sigma(I)
_cod_data_source_file c001232g.txt
_cod_data_source_block compound
_cod_depositor_comments
;
The following automatic conversions were performed:

data item '_symmetry_cell_setting' value 'Triclinic' was changed to
'triclinic' in accordance with the
/home/saulius/struct/COD-crude-data/automatic-downloads/DataCite-retrospective/RSC/depositions/lib/dictionaries/cif_core.dic
dictionary named 'cif_core.dic' version 2.4.2 last updated on
2011-04-26.

Automatic conversion script
Id: cif_fix_values 6909 2019-04-08 15:41:33Z antanas 
;
_cod_original_sg_symbol_H-M P-1
_cod_database_code 7238228

loop_
_symmetry_equiv_pos_as_xyz
'x, y, z'
'-x, -y, -z'

loop_
_atom_site_label
_atom_site_type_symbol
_atom_site_fract_x
_atom_site_fract_y
_atom_site_fract_z
_atom_site_U_iso_or_equiv
_atom_site_adp_type
_atom_site_occupancy
_atom_site_symmetry_multiplicity
_atom_site_calc_flag
_atom_site_refinement_flags
N1 N 0.3430(9) 0.8441(8) 0.5745(3) 0.0455(14) Uani 1 1 d .
HN1 H 0.430(12) 0.915(11) 0.591(3) 0.065(19) Uiso 1 1 d .
O1 O 0.3620(7) 0.8879(7) 0.4429(2) 0.0526(13) Uani 1 1 d .
C1 C 0.3055(10) 0.8161(9) 0.5051(4) 0.0389(16) Uani 1 1 d .
N2 N 0.1716(9) 0.6721(8) 0.5104(3) 0.0432(14) Uani 1 1 d .
HN2 H 0.107(9) 0.650(8) 0.466(3) 0.038(15) Uiso 1 1 d .
O2 O 0.0232(8) 0.4905(7) 0.6061(2) 0.0630(14) Uani 1 1 d .
C2 C 0.1319(10) 0.6136(9) 0.5830(4) 0.0406(15) Uani 1 1 d .
C3 C 0.2492(10) 0.7244(9) 0.6338(3) 0.0410(16) Uani 1 1 d .
C4 C 0.4439(12) 0.5321(10) 0.6800(3) 0.0546(18) Uani 1 1 d .
H4A H 0.3823 0.4209 0.7051 0.065 Uiso 1 1 calc R
H4B H 0.5715 0.4464 0.6455 0.065 Uiso 1 1 calc R
C5 C 0.5412(12) 0.6259(11) 0.7393(4) 0.0577(19) Uani 1 1 d .
H5A H 0.6208 0.7213 0.7141 0.069 Uiso 1 1 calc R
H5B H 0.6572 0.4941 0.7689 0.069 Uiso 1 1 calc R
C6 C 0.3499(13) 0.7744(11) 0.7927(3) 0.0563(19) Uani 1 1 d .
H6 H 0.2675 0.6743 0.8136 0.068 Uiso 1 1 calc R
C7 C 0.1707(13) 0.9772(11) 0.7451(4) 0.0598(19) Uani 1 1 d .
H7A H 0.2466 1.0761 0.7199 0.072 Uiso 1 1 calc R
H7B H 0.0450 1.0735 0.7783 0.072 Uiso 1 1 calc R
C8 C 0.0655(12) 0.8886(11) 0.6853(3) 0.0561(18) Uani 1 1 d .
H8A H -0.0266 0.8062 0.7109 0.067 Uiso 1 1 calc R
H8B H -0.0412 1.0235 0.6542 0.067 Uiso 1 1 calc R
C9 C 0.4339(14) 0.8525(12) 0.8630(4) 0.066(2) Uani 1 1 d .
C10 C 0.5372(18) 1.0326(15) 0.8412(4) 0.103(3) Uani 1 1 d .
H10A H 0.6677 0.9691 0.8059 0.154 Uiso 1 1 calc R
H10B H 0.5915 1.0708 0.8861 0.154 Uiso 1 1 calc R
H10C H 0.4185 1.1733 0.8175 0.154 Uiso 1 1 calc R
C11 C 0.233(2) 0.950(2) 0.9200(5) 0.135(4) Uani 1 1 d .
H11C H 0.1713 0.8320 0.9356 0.203 Uiso 1 1 calc R
H11B H 0.1106 1.0882 0.8969 0.203 Uiso 1 1 calc R
H11A H 0.2902 0.9909 0.9639 0.203 Uiso 1 1 calc R
C12 C 0.621(2) 0.6326(16) 0.9045(5) 0.139(5) Uani 1 1 d .
H12C H 0.7528 0.5620 0.8702 0.209 Uiso 1 1 calc R
H12B H 0.5533 0.5202 0.9210 0.209 Uiso 1 1 calc R
H12A H 0.6746 0.6784 0.9481 0.209 Uiso 1 1 calc R

loop_
_atom_site_aniso_label
_atom_site_aniso_U_11
_atom_site_aniso_U_22
_atom_site_aniso_U_33
_atom_site_aniso_U_23
_atom_site_aniso_U_13
_atom_site_aniso_U_12
N1 0.054(3) 0.054(3) 0.048(4) -0.008(2) -0.005(3) -0.040(3)
O1 0.062(3) 0.059(3) 0.055(3) 0.002(2) -0.004(2) -0.044(2)
C1 0.035(4) 0.031(3) 0.056(5) -0.004(3) -0.005(3) -0.017(3)
N2 0.049(3) 0.052(3) 0.045(4) -0.007(2) -0.002(3) -0.036(3)
O2 0.079(3) 0.075(3) 0.070(3) -0.004(2) -0.002(3) -0.068(3)
C2 0.038(4) 0.038(3) 0.049(4) -0.009(3) 0.000(3) -0.016(3)
C3 0.036(4) 0.041(3) 0.056(4) -0.004(3) -0.003(3) -0.026(3)
C4 0.057(4) 0.048(4) 0.063(4) -0.017(3) 0.002(4) -0.022(3)
C5 0.055(5) 0.059(4) 0.061(5) -0.012(3) -0.006(4) -0.022(4)
C6 0.076(5) 0.058(4) 0.056(4) 0.000(3) -0.005(4) -0.049(4)
C7 0.065(5) 0.059(4) 0.066(5) -0.012(3) -0.005(4) -0.033(4)
C8 0.051(4) 0.062(4) 0.063(5) -0.010(3) -0.003(4) -0.028(4)
C9 0.082(6) 0.077(5) 0.056(5) -0.005(4) -0.012(4) -0.050(4)
C10 0.158(9) 0.125(7) 0.079(6) -0.015(5) -0.008(6) -0.111(7)
C11 0.134(9) 0.232(12) 0.084(7) -0.078(7) 0.027(7) -0.109(9)
C12 0.219(13) 0.097(7) 0.093(7) 0.004(5) -0.083(8) -0.046(8)

loop_
_atom_type_symbol
_atom_type_description
_atom_type_scat_dispersion_real
_atom_type_scat_dispersion_imag
_atom_type_scat_source
C C 0.0033 0.0016 'International Tables Vol C Tables 4.2.6.8 and 6.1.1.4'
H H 0.0000 0.0000 'International Tables Vol C Tables 4.2.6.8 and 6.1.1.4'
N N 0.0061 0.0033 'International Tables Vol C Tables 4.2.6.8 and 6.1.1.4'
O O 0.0106 0.0060 'International Tables Vol C Tables 4.2.6.8 and 6.1.1.4'

loop_
_geom_angle_atom_site_label_1
_geom_angle_atom_site_label_2
_geom_angle_atom_site_label_3
_geom_angle
C1 N1 C3 115.5(5)
O1 C1 N1 132.3(5)
O1 C1 N2 121.0(6)
N1 C1 N2 106.7(6)
C2 N2 C1 110.7(6)
O2 C2 N2 126.2(5)
O2 C2 C3 125.6(6)
N2 C2 C3 108.1(5)
N1 C3 C8 114.0(5)
N1 C3 C4 111.9(5)
C8 C3 C4 111.0(5)
N1 C3 C2 99.0(5)
C8 C3 C2 109.9(5)
C4 C3 C2 110.4(4)
C5 C4 C3 113.3(5)
C4 C5 C6 112.1(5)
C5 C6 C7 108.0(5)
C5 C6 C9 116.5(6)
C7 C6 C9 113.8(5)
C6 C7 C8 111.6(5)
C3 C8 C7 113.2(5)
C10 C9 C11 109.4(7)
C10 C9 C12 109.2(8)
C11 C9 C12 106.1(8)
C10 C9 C6 112.6(6)
C11 C9 C6 110.8(6)
C12 C9 C6 108.6(6)

loop_
_geom_bond_atom_site_label_1
_geom_bond_atom_site_label_2
_geom_bond_distance
N1 C1 1.294(7)
N1 C3 1.446(7)
O1 C1 1.224(7)
C1 N2 1.430(7)
N2 C2 1.329(7)
O2 C2 1.229(7)
C2 C3 1.541(7)
C3 C8 1.507(8)
C3 C4 1.517(8)
C4 C5 1.499(8)
C5 C6 1.512(9)
C6 C7 1.514(9)
C6 C9 1.555(8)
C7 C8 1.515(8)
C9 C10 1.499(9)
C9 C11 1.507(11)
C9 C12 1.538(11)

loop_
_geom_hbond_atom_site_label_D
_geom_hbond_atom_site_label_H
_geom_hbond_atom_site_label_A
_geom_hbond_distance_DH
_geom_hbond_distance_HA
_geom_hbond_distance_DA
_geom_hbond_angle_DHA
_geom_hbond_site_symmetry_A
N1 HN1 O1 0.89(7) 2.12(7) 2.897(6) 145(5) 2_676
N2 HN2 O2 0.94(5) 1.97(6) 2.879(7) 161(4) 2_566
